data_9011916
loop_
_publ_author_name
'Guan, Y. S.'
'Simonov, V. I.'
'Belov, N. V.'

_publ_section_title
;
 The crystal structure of bafertisite BaFe2TiO[Si2O7](OH)2
;
_journal_name_full 'Doklady Akademii Nauk SSSR'
_journal_page_first 1416
_journal_page_last 1419
_journal_volume 149
_journal_year 1963
_chemical_formula_sum 'Ba Fe2 H2 O10 Si2 Ti'
_chemical_name_mineral Bafertisite
_space_group_IT_number 8
_symmetry_space_group_name_Hall 'C -2y'
_symmetry_space_group_name_H-M 'C 1 m 1'
_cell_angle_alpha 90
_cell_angle_beta 119.5
_cell_angle_gamma 90
_cell_formula_units_Z 8
_cell_length_a 10.6
_cell_length_b 13.64
_cell_length_c 12.47
_cell_volume 1569.219
_database_code_amcsd 0012443
_exptl_crystal_density_diffrn 4.360
_cod_original_formula_sum 'Ba Fe2 Ti Si2 O10 H2'
_cod_database_code 9011916

loop_
_space_group_symop_operation_xyz
x,y,z
1/2+x,1/2+y,z
x,-y,z
1/2+x,1/2-y,z

loop_
_atom_site_label
_atom_site_fract_x
_atom_site_fract_y
_atom_site_fract_z
_atom_site_U_iso_or_equiv
_atom_site_type_symbol
_atom_site_attached_hydrogens
Ba1 0.11600 0.00000 0.46200 0.01013 Ba 0
Ba2 0.61600 0.00000 0.46200 0.01013 Ba 0
Ba3 0.40400 0.24400 0.52500 0.01013 Ba 0
Fe1 0.00500 0.00000 0.98300 0.01013 Fe 0
Fe2 0.50500 0.00000 0.98300 0.01013 Fe 0
Fe3 0.25500 0.12500 0.99600 0.01013 Fe 0
Fe4 0.75500 0.12500 0.99600 0.01013 Fe 0
Fe5 0.00500 0.24600 0.98800 0.01013 Fe 0
Ti1 0.00800 0.00000 0.70700 0.01013 Ti 0
Ti2 0.50800 0.00000 0.70700 0.01013 Ti 0
Ti3 0.00600 0.22400 0.27400 0.01013 Ti 0
Si1 0.23200 0.11000 0.24200 0.01013 Si 0
Si2 0.73200 0.11000 0.24200 0.01013 Si 0
Si3 0.28400 0.13900 0.74800 0.01013 Si 0
Si4 0.78400 0.13900 0.74800 0.01013 Si 0
O1 0.27200 0.00000 0.27700 0.01013 O 0
O2 0.77200 0.00000 0.27700 0.01013 O 0
O3 0.15600 0.12400 0.09300 0.01013 O 0
O4 0.39300 0.17400 0.31000 0.01013 O 0
O5 0.15700 0.13200 0.30800 0.01013 O 0
O6 0.65600 0.12400 0.09300 0.01013 O 0
O7 0.89300 0.17400 0.31000 0.01013 O 0
O8 0.65700 0.13200 0.30800 0.01013 O 0
O9 0.20800 0.25000 0.71500 0.01013 O 0
O10 0.12300 0.09500 0.67700 0.01013 O 0
O11 0.37100 0.12400 0.68300 0.01013 O 0
O12 0.36400 0.13200 0.89500 0.01013 O 0
O13 0.62300 0.09500 0.67700 0.01013 O 0
O14 0.87100 0.12400 0.68300 0.01013 O 0
O15 0.86400 0.13200 0.89500 0.01013 O 0
O16 0.10400 0.00000 0.87500 0.01013 O 0
O17 0.60400 0.00000 0.87500 0.01013 O 0
O18 0.39200 0.25000 0.11300 0.01013 O 0
O-H19 0.90100 0.00000 0.51700 0.01013 O 1
O-H20 0.40100 0.00000 0.51700 0.01013 O 1
O-H21 0.14700 0.22400 0.47200 0.01013 O 1
O-H22 0.39200 0.00000 0.07200 0.01013 O 1
O-H23 0.89200 0.00000 0.07200 0.01013 O 1
O-H24 0.11500 0.25000 0.91300 0.01013 O 1

loop_
_cod_changelog_entry_id
_cod_changelog_entry_author
_cod_changelog_entry_date
_cod_changelog_entry_text
1
;cod-tools version 3.8.0
Id: cif_guess_AMCSD_atom_types 9574 2023-05-10 09:00:05Z saulius
;
2023-05-10T18:53:39+03:00
;Derived atom types and hydrogen counts
from atom names that follow the AMCSD naming convention
(Wat == water, O-H == hydroxyl).
;

loop_
_cod_related_entry_id
_cod_related_entry_database
_cod_related_entry_code
1 AMCSD 0012443
